data_2210750
loop_
_publ_author_name
'Jeannie Bee-Jan Teh'
'Mari Sithambaram Karthikeyan'
'Hoong-Kun Fun'
'P. S. Patil'
'Ibrahim Abdul Razak'
'Bantwal Shivarama Holla'
'S. M. Dharmaprakash'

_publ_section_title
;
 <i>N</i>-(4-Methoxyphenyl)thiourea
;
_journal_coeditor_code OB2070
_journal_issue 10
_journal_name_full 'Acta Crystallographica Section E'
_journal_page_first o4693
_journal_page_last o4694
_journal_paper_doi 10.1107/S1600536806038566
_journal_volume 62
_journal_year 2006
_chemical_formula_iupac 'C8 H10 N2 O S'
_chemical_formula_moiety 'C8 H10 N2 O S'
_chemical_formula_sum 'C8 H10 N2 O S'
_chemical_formula_weight 182.24
_chemical_name_systematic
;
N-(4-Methoxyphenyl)thiourea
;
_space_group_IT_number 2
_symmetry_cell_setting triclinic
_symmetry_space_group_name_Hall '-P 1'
_symmetry_space_group_name_H-M 'P -1'
_atom_sites_solution_hydrogens geom
_atom_sites_solution_primary direct
_atom_sites_solution_secondary difmap
_audit_creation_method SHELXL-97
_cell_angle_alpha 63.7790(10)
_cell_angle_beta 72.4130(10)
_cell_angle_gamma 83.4280(10)
_cell_formula_units_Z 2
_cell_length_a 6.7328(2)
_cell_length_b 8.3813(2)
_cell_length_c 9.0571(2)
_cell_measurement_reflns_used 6119
_cell_measurement_temperature 100.00(10)
_cell_measurement_theta_max 30.00
_cell_measurement_theta_min 2.61
_cell_volume 436.96(2)
_computing_cell_refinement APEX2
_computing_data_collection 'APEX2 (Bruker, 2005)'
_computing_data_reduction 'SAINT (Bruker, 2005)'
_computing_molecular_graphics SHELXTL
_computing_publication_material
;
SHELXTL, PARST (Nardelli, 1995) and PLATON (Spek, 2003)
;
_computing_structure_refinement SHELXTL
_computing_structure_solution 'SHELXTL (Sheldrick, 1998)'
_diffrn_ambient_temperature 297(2)
_diffrn_detector_area_resol_mean 8.33
_diffrn_measured_fraction_theta_full 0.990
_diffrn_measured_fraction_theta_max 0.990
_diffrn_measurement_device_type
;
Brucker SMART APEX2 CCD
;
_diffrn_measurement_method \w
_diffrn_radiation_monochromator graphite
_diffrn_radiation_source 'fine-focus sealed tube'
_diffrn_radiation_type MoK\a
_diffrn_radiation_wavelength 0.71073
_diffrn_reflns_av_R_equivalents 0.0168
_diffrn_reflns_av_sigmaI/netI 0.0212
_diffrn_reflns_limit_h_max 9
_diffrn_reflns_limit_h_min -8
_diffrn_reflns_limit_k_max 11
_diffrn_reflns_limit_k_min -11
_diffrn_reflns_limit_l_max 12
_diffrn_reflns_limit_l_min -12
_diffrn_reflns_number 4876
_diffrn_reflns_theta_full 30.00
_diffrn_reflns_theta_max 30.00
_diffrn_reflns_theta_min 2.61
_diffrn_standards_number 0
_exptl_absorpt_coefficient_mu 0.321
_exptl_absorpt_correction_T_max 0.9132
_exptl_absorpt_correction_T_min 0.8528
_exptl_absorpt_correction_type multi-scan
_exptl_absorpt_process_details '(SADABS; Bruker, 2005)'
_exptl_crystal_colour Black
_exptl_crystal_density_diffrn 1.385
_exptl_crystal_density_method 'not measured'
_exptl_crystal_description Block
_exptl_crystal_F_000 192
_exptl_crystal_size_max 0.51
_exptl_crystal_size_mid 0.43
_exptl_crystal_size_min 0.29
_refine_diff_density_max 0.428
_refine_diff_density_min -0.353
_refine_ls_extinction_method none
_refine_ls_goodness_of_fit_ref 1.107
_refine_ls_hydrogen_treatment mixed
_refine_ls_matrix_type full
_refine_ls_number_parameters 122
_refine_ls_number_reflns 2531
_refine_ls_number_restraints 0
_refine_ls_restrained_S_all 1.107
_refine_ls_R_factor_all 0.0299
_refine_ls_R_factor_gt 0.0287
_refine_ls_shift/su_max 0.000
_refine_ls_shift/su_mean 0.000
_refine_ls_structure_factor_coef Fsqd
_refine_ls_weighting_details 'calc w=1/[\s^2^(Fo^2^)+(0.0426P)^2^+0.1605P] where P=(Fo^2^+2Fc^2^)/3'
_refine_ls_weighting_scheme calc
_refine_ls_wR_factor_gt 0.0812
_refine_ls_wR_factor_ref 0.0826
_reflns_number_gt 2432
_reflns_number_total 2531
_reflns_threshold_expression I>2\s(I)
_cod_data_source_file ob2070.cif
_cod_data_source_block I
_cod_depositor_comments
;
The following automatic conversions were performed:
'_symmetry_cell_setting' value 'Triclinic' changed to 'triclinic'
according to '/home/saulius/struct/CIF-dictionaries/cif_core.dic'
dictionary named 'cif_core.dic' version 2.4.1 from 2010-06-29.

Automatic conversion script
Id: cif_fix_enum 1527 2010-12-29 10:47:43Z saulius 

The following automatic conversions were performed:

'_symmetry_cell_setting' value 'Triclinic' changed to 'triclinic'
according to /home/saulius/struct/CIF-dictionaries/cif_core.dic
dictionary named 'cif_core.dic' version 2.4.1 from 2010-06-29.

Automatic conversion script
Id: cif_fix_values 1715 2011-07-08 13:25:40Z adriana 
;
_cod_original_cell_volume 436.957(19)
_cod_database_code 2210750
_cod_database_fobs_code 2210750

loop_
_symmetry_equiv_pos_as_xyz
'x, y, z'
'-x, -y, -z'

loop_
_atom_site_type_symbol
_atom_site_label
_atom_site_fract_x
_atom_site_fract_y
_atom_site_fract_z
_atom_site_U_iso_or_equiv
_atom_site_adp_type
_atom_site_calc_flag
_atom_site_refinement_flags
_atom_site_occupancy
S S1 1.03388(4) 0.22141(3) 0.54932(3) 0.01413(8) Uani d . 1
O O1 0.39369(11) 0.84909(10) -0.12690(9) 0.01608(15) Uani d . 1
N N1 0.83759(14) 0.48002(11) 0.35198(11) 0.01420(16) Uani d . 1
N N2 0.85042(14) 0.21414(11) 0.33120(11) 0.01551(17) Uani d . 1
C C1 0.70653(15) 0.82462(13) -0.03598(12) 0.01485(18) Uani d . 1
H H1A 0.7651 0.9289 -0.1304 0.018 Uiso calc R 1
C C2 0.81435(15) 0.72727(13) 0.08457(13) 0.01501(18) Uani d . 1
H H2A 0.9463 0.7658 0.0693 0.018 Uiso calc R 1
C C3 0.72618(15) 0.57281(12) 0.22756(12) 0.01257(17) Uani d . 1
C C4 0.52703(15) 0.51556(13) 0.25123(12) 0.01478(18) Uani d . 1
H H4A 0.4662 0.4140 0.3482 0.018 Uiso calc R 1
C C5 0.42008(15) 0.60994(13) 0.13037(13) 0.01515(18) Uani d . 1
H H5A 0.2887 0.5706 0.1452 0.018 Uiso calc R 1
C C6 0.50999(15) 0.76453(12) -0.01401(12) 0.01300(17) Uani d . 1
C C7 0.49334(17) 0.99992(14) -0.28097(13) 0.01800(19) Uani d . 1
H H7A 0.4009 1.0487 -0.3522 0.027 Uiso calc R 1
H H7B 0.6188 0.9632 -0.3419 0.027 Uiso calc R 1
H H7C 0.5268 1.0886 -0.2518 0.027 Uiso calc R 1
C C8 0.89783(14) 0.31099(12) 0.40008(12) 0.01178(17) Uani d . 1
H H1B 0.882(3) 0.544(2) 0.391(2) 0.029(4) Uiso d . 1
H H2B 0.786(3) 0.256(2) 0.253(2) 0.026(4) Uiso d . 1
H H2C 0.892(3) 0.103(2) 0.365(2) 0.023(4) Uiso d . 1

loop_
_atom_site_aniso_label
_atom_site_aniso_U_11
_atom_site_aniso_U_22
_atom_site_aniso_U_33
_atom_site_aniso_U_12
_atom_site_aniso_U_13
_atom_site_aniso_U_23
S1 0.01846(13) 0.00991(12) 0.01816(13) 0.00165(8) -0.01189(9) -0.00562(9)
O1 0.0164(3) 0.0158(3) 0.0157(3) -0.0002(2) -0.0099(3) -0.0029(3)
N1 0.0199(4) 0.0106(3) 0.0169(4) 0.0027(3) -0.0120(3) -0.0063(3)
N2 0.0222(4) 0.0121(4) 0.0184(4) 0.0038(3) -0.0129(3) -0.0082(3)
C1 0.0150(4) 0.0139(4) 0.0145(4) -0.0008(3) -0.0064(3) -0.0034(3)
C2 0.0142(4) 0.0142(4) 0.0173(4) -0.0002(3) -0.0078(3) -0.0051(3)
C3 0.0153(4) 0.0113(4) 0.0141(4) 0.0027(3) -0.0077(3) -0.0063(3)
C4 0.0157(4) 0.0126(4) 0.0150(4) 0.0000(3) -0.0058(3) -0.0040(3)
C5 0.0135(4) 0.0148(4) 0.0172(4) -0.0004(3) -0.0067(3) -0.0052(3)
C6 0.0140(4) 0.0138(4) 0.0135(4) 0.0024(3) -0.0073(3) -0.0063(3)
C7 0.0211(5) 0.0169(4) 0.0150(4) -0.0003(4) -0.0095(4) -0.0031(4)
C8 0.0121(4) 0.0111(4) 0.0126(4) -0.0006(3) -0.0043(3) -0.0047(3)

loop_
_atom_type_symbol
_atom_type_description
_atom_type_scat_dispersion_real
_atom_type_scat_dispersion_imag
_atom_type_scat_source
C C 0.0033 0.0016 'International Tables Vol C Tables 4.2.6.8 and 6.1.1.4'
H H 0.0000 0.0000 'International Tables Vol C Tables 4.2.6.8 and 6.1.1.4'
N N 0.0061 0.0033 'International Tables Vol C Tables 4.2.6.8 and 6.1.1.4'
O O 0.0106 0.0060 'International Tables Vol C Tables 4.2.6.8 and 6.1.1.4'
S S 0.1246 0.1234 'International Tables Vol C Tables 4.2.6.8 and 6.1.1.4'

loop_
_geom_angle_atom_site_label_1
_geom_angle_atom_site_label_2
_geom_angle_atom_site_label_3
_geom_angle
C6 O1 C7 115.68(8)
C8 N1 C3 125.90(8)
C8 N1 H1B 117.5(11)
C3 N1 H1B 116.2(11)
C8 N2 H2B 123.1(11)
C8 N2 H2C 117.6(10)
H2B N2 H2C 119.3(15)
C2 C1 C6 119.52(9)
C2 C1 H1A 120.2
C6 C1 H1A 120.2
C3 C2 C1 120.51(9)
C3 C2 H2A 119.7
C1 C2 H2A 119.7
C2 C3 C4 119.75(9)
C2 C3 N1 119.03(8)
C4 C3 N1 121.15(8)
C5 C4 C3 120.11(9)
C5 C4 H4A 119.9
C3 C4 H4A 119.9
C4 C5 C6 119.95(9)
C4 C5 H5A 120.0
C6 C5 H5A 120.0
O1 C6 C1 123.84(9)
O1 C6 C5 116.04(8)
C1 C6 C5 120.12(9)
O1 C7 H7A 109.5
O1 C7 H7B 109.5
H7A C7 H7B 109.5
O1 C7 H7C 109.5
H7A C7 H7C 109.5
H7B C7 H7C 109.5
N2 C8 N1 119.50(9)
N2 C8 S1 120.73(7)
N1 C8 S1 119.77(7)

loop_
_geom_bond_atom_site_label_1
_geom_bond_atom_site_label_2
_geom_bond_distance
S1 C8 1.7099(10)
O1 C6 1.3701(11)
O1 C7 1.4370(12)
N1 C8 1.3384(12)
N1 C3 1.4284(12)
N1 H1B 0.881(17)
N2 C8 1.3331(12)
N2 H2B 0.861(17)
N2 H2C 0.886(16)
C1 C2 1.3932(13)
C1 C6 1.3961(13)
C1 H1A 0.9300
C2 C3 1.3912(13)
C2 H2A 0.9300
C3 C4 1.3988(13)
C4 C5 1.3868(13)
C4 H4A 0.9300
C5 C6 1.3997(13)
C5 H5A 0.9300
C7 H7A 0.9600
C7 H7B 0.9600
C7 H7C 0.9600

loop_
_geom_hbond_atom_site_label_D
_geom_hbond_atom_site_label_H
_geom_hbond_atom_site_label_A
_geom_hbond_site_symmetry_A
_geom_hbond_distance_DH
_geom_hbond_distance_HA
_geom_hbond_distance_DA
_geom_hbond_angle_DHA
_geom_hbond_publ_flag
N1 H1B S1 2_766 0.88(2) 2.420(19) 3.2787(10) 166(2) y
N2 H2B O1 2_665 0.86(2) 2.348(19) 3.0512(12) 139(2) y
N2 H2C S1 2_756 0.88(2) 2.511(18) 3.3870(10) 172(2) y

loop_
_geom_torsion_atom_site_label_1
_geom_torsion_atom_site_label_2
_geom_torsion_atom_site_label_3
_geom_torsion_atom_site_label_4
_geom_torsion
C6 C1 C2 C3 -1.07(15)
C1 C2 C3 C4 -0.53(15)
C1 C2 C3 N1 -177.60(9)
C8 N1 C3 C2 -121.27(11)
C8 N1 C3 C4 61.70(14)
C2 C3 C4 C5 1.65(14)
N1 C3 C4 C5 178.65(9)
C3 C4 C5 C6 -1.15(15)
C7 O1 C6 C1 4.83(14)
C7 O1 C6 C5 -175.51(8)
C2 C1 C6 O1 -178.78(9)
C2 C1 C6 C5 1.57(14)
C4 C5 C6 O1 179.86(8)
C4 C5 C6 C1 -0.46(15)
C3 N1 C8 N2 -1.12(15)
C3 N1 C8 S1 179.06(7)

loop_
_cod_related_entry_id
_cod_related_entry_database
_cod_related_entry_code
1 ChemSpider 580921
